data_4312548
loop_
_publ_author_name
'St\'ephanie Durot'
'Clotilde Policar'
'Giorgio Pelosi'
'Franco Bisceglie'
'Talal Mallah'
'Jean-Pierre Mahy'

_publ_contact_author 'Clotilde Policar'
_publ_contact_author_email cpolicar@icmo.u-psud.fr
_publ_section_title
;
 Structural and Magnetic Properties of Carboxylato-Bridged Manganese(II)
 Complexes Involving Tetradentate Ligands: Discrete Complex and 1D
 Polymers. Dependence of J on the Nature of the Carboxylato Bridge
;
_journal_name_full 'Inorganic Chemistry'
_journal_page_first 8072
_journal_page_last 8080
_journal_paper_doi 10.1021/ic026130l
_journal_volume 42
_journal_year 2003
_chemical_formula_sum 'C16 H20 F6 Mn N3 O3 P'
_chemical_formula_weight 502.254
_chemical_name_systematic ' aqua[N,N-bis-(2-(6-methyl)pyridylmethyl)glicinate]manganese(II)'
_space_group_IT_number 62
_symmetry_space_group_name_Hall '-P 2c 2n'
_symmetry_space_group_name_H-M 'P n a m'
_cell_angle_alpha 90.00(0)
_cell_angle_beta 90.00(0)
_cell_angle_gamma 90.00(0)
_cell_formula_units_Z 4
_cell_length_a 9.993(2)
_cell_length_b 13.285(3)
_cell_length_c 16.040(3)
_cell_volume 2129.4(8)
_exptl_crystal_colour amber
_exptl_crystal_description prism
_refine_ls_number_reflns 945
_refine_ls_R_factor_obs .0647
_refine_ls_wR_factor_all .1797
_cod_data_source_file ic026130lsi20031002_030352.cif
_cod_data_source_block (I)
_cod_depositor_comments
;
 Changing the _atom_site_occupancy data item value from '.' to '1'
 for all fully occupied atom sites.

 Antanas Vaitkus,
 2017-02-19

 Marking attached hydrogen atoms.

 Antanas Vaitkus,
 2017-02-15
;
_cod_original_formula_units_Z 4.00
_cod_original_formula_sum 'C16 H20 N3 O3 F6 P1 Mn1 '
_cod_database_code 4312548

loop_
_symmetry_equiv_pos_as_xyz
x,y,z
-x,-y,-z
-x,-y,z+1/2
x,y,-z+1/2
x+1/2,-y+1/2,-z+1/2
-x+1/2,y+1/2,z+1/2
-x+1/2,y+1/2,-z
x+1/2,-y+1/2,z

loop_
_atom_site_label
_atom_site_fract_x
_atom_site_fract_y
_atom_site_fract_z
_atom_site_U_iso_or_equiv
_atom_site_adp_type
_atom_site_type_symbol
_atom_site_calc_flag
_atom_site_occupancy
_atom_site_disorder_group
_atom_site_attached_hydrogens
Mn1 0.9769(1) 0.15782(8) 0.25000(0) 0.0582(4) Uani Mn . 1 . 0
P1 1.4122(2) -0.1481(2) 0.25000(0) 0.0783(9) Uani P . 1 . 0
O1 0.7833(5) 0.2280(4) 0.25000(0) 0.0622(17) Uani O . 1 . 0
O2 0.5638(5) 0.2006(4) 0.25000(0) 0.0783(22) Uani O . 1 . 0
O1W 1.1744(5) 0.0884(4) 0.25000(0) 0.0835(23) Uani O . 1 . 2
F1 1.2569(5) -0.1140(5) 0.25000(0) 0.1165(25) Uani F . 1 . 0
F2 1.3749(5) -0.2241(4) 0.1788(3) 0.1511(24) Uani F . 1 . 0
F3 1.5615(6) -0.1697(7) 0.25000(0) 0.1929(48) Uani F . 1 . 0
F4 1.4403(5) -0.0667(4) 0.3179(3) 0.1473(25) Uani F . 1 . 0
N1 0.8422(6) 0.0223(4) 0.25000(0) 0.0605(24) Uani N . 1 . 0
N2 0.9332(4) 0.1221(4) 0.1083(3) 0.0734(18) Uani N . 1 . 0
C1 0.9380(6) 0.1833(7) 0.0421(4) 0.0910(31) Uani C . 1 . 0
C2 0.8792(8) 0.1596(9) -0.0329(5) 0.1174(45) Uani C . 1 . 0
C3 0.8150(8) 0.0714(10) -0.0392(5) 0.1268(47) Uani C . 1 . 0
C4 0.8113(7) 0.0048(6) 0.0257(5) 0.1028(33) Uani C . 1 . 0
C5 0.8711(6) 0.0329(5) 0.0998(4) 0.0758(25) Uani C . 1 . 0
C6 0.8709(6) -0.0338(4) 0.1738(4) 0.0765(24) Uani C . 1 . 0
C7 0.7017(7) 0.0587(6) 0.25000(0) 0.0657(31) Uani C . 1 . 0
C8 0.6842(6) 0.1714(6) 0.25000(0) 0.0533(25) Uani C . 1 . 0
C9 1.0099(8) 0.2819(7) 0.0534(5) 0.1290(41) Uani C . 1 . 0
H2 0.88399(0) 0.20348(0) -0.07791(0) 0.1409(0) Uiso H calc 1 . 0
H3 0.77199(0) 0.05514(0) -0.08878(0) 0.1522(0) Uiso H calc 1 . 0
H4 0.76983(0) -0.05750(0) 0.02016(0) 0.1233(0) Uiso H calc 1 . 0
H6A 0.80403(0) -0.08602(0) 0.16646(0) 0.0918(0) Uiso H calc 1 . 0
H6B 0.95754(0) -0.06618(0) 0.17892(0) 0.0918(0) Uiso H calc 1 . 0
H7A 0.6477(62) 0.0355(46) 0.2041(35) 0.111(22) Uiso H . 1 . 0
H9A 1.04422(0) 0.28616(0) 0.10922(0) 0.1935(0) Uiso H calc 1 . 0
H9B 0.94882(0) 0.33645(0) 0.04376(0) 0.1935(0) Uiso H calc 1 . 0
H9C 1.08267(0) 0.28607(0) 0.01447(0) 0.1935(0) Uiso H calc 1 . 0

loop_
_atom_site_aniso_label
_atom_site_aniso_U_11
_atom_site_aniso_U_22
_atom_site_aniso_U_33
_atom_site_aniso_U_23
_atom_site_aniso_U_13
_atom_site_aniso_U_12
Mn1 0.0383(6) 0.0612(8) 0.0751(8) 0.0000(0) 0.0000(0) 0.0006(5)
P1 0.0629(13) 0.0750(17) 0.0969(17) 0.0000(0) 0.0000(0) -0.0070(12)
O1 0.0372(25) 0.0589(33) 0.0905(35) 0.0000(0) 0.0000(0) -0.0017(23)
O2 0.0461(31) 0.0586(33) 0.1302(47) 0.0000(0) 0.0000(0) 0.0007(25)
O1W 0.0454(28) 0.0735(40) 0.1316(47) 0.0000(0) 0.0000(0) 0.0109(27)
F1 0.0725(33) 0.1144(44) 0.1625(51) 0.0000(0) 0.0000(0) 0.0088(29)
F2 0.1634(44) 0.1095(36) 0.1804(45) -0.0619(32) 0.0097(33) -0.0195(31)
F3 0.074(4) 0.201(8) 0.304(11) 0.000(0) 0.000(0) 0.035(5)
F4 0.1575(40) 0.1671(46) 0.1174(33) -0.0302(29) 0.0181(28) -0.0823(37)
N1 0.0555(35) 0.0463(35) 0.0797(42) 0.0000(0) 0.0000(0) -0.0006(28)
N2 0.0607(27) 0.0909(37) 0.0686(31) -0.0018(31) 0.0062(23) 0.0103(26)
C1 0.0756(42) 0.1323(64) 0.0652(43) 0.0122(44) 0.0127(32) 0.0135(41)
C2 0.089(5) 0.190(10) 0.074(5) 0.004(6) 0.006(4) 0.047(6)
C3 0.094(6) 0.216(12) 0.071(5) -0.042(7) -0.018(5) 0.042(7)
C4 0.0871(49) 0.1314(69) 0.0898(53) -0.0420(55) -0.0147(41) 0.0157(43)
C5 0.0625(34) 0.0906(51) 0.0741(43) -0.0152(40) -0.0024(31) 0.0203(34)
C6 0.0637(33) 0.0637(39) 0.1021(48) -0.0295(37) -0.0061(30) 0.0071(28)
C7 0.0451(43) 0.0523(51) 0.0999(66) 0.0000(0) 0.0000(0) 0.0030(36)
C8 0.0386(39) 0.0610(50) 0.0602(42) 0.0000(0) 0.0000(0) 0.0049(37)
C9 0.1510(77) 0.1313(74) 0.1047(56) 0.0475(53) 0.0097(49) -0.0139(59)

loop_
_atom_type_symbol
_atom_type_number_in_cell
_atom_type_description
_atom_type_scat_dispersion_real
_atom_type_scat_dispersion_imag
_atom_type_scat_source
Mn 8 'Manganese   ' 0.3368 0.7283 'Int. Tab. C, 4.2.6.8, 6.1.1.4'
'P ' 8 'Phosphorus  ' 0.1023 0.0942 'Int. Tab. C, 4.2.6.8, 6.1.1.4'
'O ' 24 'Oxygen      ' 0.0106 0.0060 'Int. Tab. C, 4.2.6.8, 6.1.1.4'
'F ' 32 'Fluorine    ' 0.0171 0.0103 'Int. Tab. C, 4.2.6.8, 6.1.1.4'
'N ' 16 'Nitrogen    ' 0.0061 0.0033 'Int. Tab. C, 4.2.6.8, 6.1.1.4'
'C ' 72 'Carbon      ' 0.0033 0.0016 'Int. Tab. C, 4.2.6.8, 6.1.1.4'
'H ' 72 'Hydrogen    ' 0.0000 0.0000 'Int. Tab. C, 4.2.6.8, 6.1.1.4'

loop_
_geom_angle_atom_site_label_1
_geom_angle_atom_site_label_2
_geom_angle_atom_site_label_3
_geom_angle
_geom_angle_site_symmetry_1
_geom_angle_site_symmetry_2
_geom_angle_site_symmetry_3
_geom_angle_publ_flag
O1 Mn1 O1W 179.3(2) . . . no
O1 Mn1 N1 78.9(2) . . . no
O1 Mn1 N2 85.4(1) . . . no
O1W Mn1 N1 101.7(2) . . . no
O1W Mn1 N2 94.7(1) . . . no
N1 Mn1 N2 74.2(1) . . . no
F1 P1 F2 87.2(2) . . . no
F1 P1 F3 174.6(4) . . . no
F1 P1 F4 88.7(2) . . . no
F2 P1 F3 96.5(2) . . . no
F2 P1 F4 175.2(3) . . . no
F3 P1 F4 87.4(2) . . . no
Mn1 O1 C8 117.1(4) . . . no
Mn1 N1 C6 106.9(2) . . . no
Mn1 N1 C7 107.8(4) . . . no
C6 N1 C7 110.6(2) . . . no
Mn1 N2 C1 129.4(4) . . . no
Mn1 N2 C5 111.1(4) . . . no
C1 N2 C5 118.2(6) . . . no
N2 C1 C2 122.6(6) . . . no
N2 C1 C9 116.8(7) . . . no
C2 C1 C9 120.5(7) . . . no
C1 C2 C3 118.1(8) . . . no
C1 C2 H2 121.0(8) . . . no
C3 C2 H2 121(1) . . . no
C2 C3 C4 121(1) . . . no
C2 C3 H3 119(1) . . . no
C4 C3 H3 119.3(9) . . . no
C3 C4 C5 118.0(7) . . . no
C3 C4 H4 121.0(9) . . . no
C5 C4 H4 121.0(7) . . . no
N2 C5 C4 121.6(6) . . . no
N2 C5 C6 116.6(6) . . . no
C4 C5 C6 121.8(6) . . . no
N1 C6 C5 111.4(5) . . . no
N1 C6 H6A 109.3(5) . . . no
N1 C6 H6B 109.3(5) . . . no
C5 C6 H6A 109.3(5) . . . no
C5 C6 H6B 109.3(5) . . . no
H6A C6 H6B 108.0(6) . . . no
N1 C7 C8 115.6(6) . . . no
N1 C7 H7A 115(4) . . . no
C8 C7 H7A 105(4) . . . no
O1 C8 O2 124.9(6) . . . no
O1 C8 C7 120.6(7) . . . no
O2 C8 C7 114.5(6) . . . no
C1 C9 H9A 109.5(7) . . . no
C1 C9 H9B 109.5(8) . . . no
C1 C9 H9C 109.5(7) . . . no
H9A C9 H9B 109.5(8) . . . no
H9A C9 H9C 109.5(8) . . . no
H9B C9 H9C 109.5(8) . . . no

loop_
_geom_bond_atom_site_label_1
_geom_bond_atom_site_label_2
_geom_bond_distance
_geom_bond_site_symmetry_1
_geom_bond_site_symmetry_2
_geom_bond_publ_flag
Mn1 O1 2.147(5) . . no
Mn1 O1W 2.178(5) . . no
Mn1 N1 2.248(6) . . no
Mn1 N2 2.363(5) . . no
P1 F1 1.617(6) . . no
P1 F2 1.568(5) . . no
P1 F3 1.519(7) . . no
P1 F4 1.560(5) . . no
O1 C8 1.243(8) . . no
O2 C8 1.265(8) . . no
N1 C6 1.460(7) . . no
N1 C7 1.485(9) . . no
N2 C1 1.337(9) . . no
N2 C5 1.344(9) . . no
C1 C2 1.38(1) . . no
C1 C9 1.51(1) . . no
C2 C3 1.34(1) . . no
C2 H2 0.93(0) . . no
C3 C4 1.37(1) . . no
C3 H3 0.930(9) . . no
C4 C5 1.38(1) . . no
C4 H4 0.930(8) . . no
C5 C6 1.481(9) . . no
C6 H6A 0.970(6) . . no
C6 H6B 0.970(6) . . no
C7 C8 1.51(1) . . no
C7 H7A 0.96(5) . . no
C9 H9A 0.960(8) . . no
C9 H9B 0.960(9) . . no
C9 H9C 0.960(8) . . no

loop_
_geom_torsion_atom_site_label_1
_geom_torsion_atom_site_label_2
_geom_torsion_atom_site_label_3
_geom_torsion_atom_site_label_4
_geom_torsion
_geom_torsion_site_symmetry_1
_geom_torsion_site_symmetry_2
_geom_torsion_site_symmetry_3
_geom_torsion_site_symmetry_4
_geom_torsion_publ_flag
O1W Mn1 O1 C8 180(*) . . . . no
N1 Mn1 O1 C8 0.0(4) . . . . no
N2 Mn1 O1 C8 74.8(4) . . . . no
O1 Mn1 N1 C6 119.0(4) . . . . no
O1 Mn1 N1 C7 0.0(4) . . . . no
O1W Mn1 N1 C6 -61.0(4) . . . . no
O1W Mn1 N1 C7 180.0(4) . . . . no
N2 Mn1 N1 C6 30.6(3) . . . . no
N2 Mn1 N1 C7 -88.3(4) . . . . no
O1 Mn1 N2 C1 76.4(6) . . . . no
O1 Mn1 N2 C5 -89.8(4) . . . . no
O1W Mn1 N2 C1 -102.9(6) . . . . no
O1W Mn1 N2 C5 90.9(4) . . . . no
N1 Mn1 N2 C1 156.2(6) . . . . no
N1 Mn1 N2 C5 -10.0(4) . . . . no
Mn1 O1 C8 O2 180.0(4) . . . . no
Mn1 O1 C8 C7 0.0(7) . . . . no
Mn1 N1 C6 C5 -48.8(5) . . . . no
Mn1 N1 C6 H6A -169.8(4) . . . . no
Mn1 N1 C6 H6B 72.2(5) . . . . no
C7 N1 C6 C5 68.3(6) . . . . no
C7 N1 C6 H6A -52.7(7) . . . . no
C7 N1 C6 H6B -170.7(5) . . . . no
Mn1 N1 C7 C8 0.0(6) . . . . no
Mn1 N1 C7 H7A 122(4) . . . . no
C6 N1 C7 C8 -116.6(6) . . . . no
C6 N1 C7 H7A 6(4) . . . . no
Mn1 N2 C1 C2 -163.6(6) . . . . no
Mn1 N2 C1 C9 15.6(9) . . . . no
C5 N2 C1 C2 2(1) . . . . no
C5 N2 C1 C9 -179.1(6) . . . . no
Mn1 N2 C5 C4 166.7(5) . . . . no
Mn1 N2 C5 C6 -13.6(7) . . . . no
C1 N2 C5 C4 -1.2(9) . . . . no
C1 N2 C5 C6 178.5(6) . . . . no
N2 C1 C2 C3 0(1) . . . . no
N2 C1 C2 H2 180.0(8) . . . . no
C9 C1 C2 C3 -179.1(8) . . . . no
C9 C1 C2 H2 1(1) . . . . no
N2 C1 C9 H9A 1(1) . . . . no
N2 C1 C9 H9B -119.4(8) . . . . no
N2 C1 C9 H9C 120.6(8) . . . . no
C2 C1 C9 H9A 179.7(8) . . . . no
C2 C1 C9 H9B 60(1) . . . . no
C2 C1 C9 H9C -59(1) . . . . no
C1 C2 C3 C4 -1(1) . . . . no
C1 C2 C3 H3 177.7(9) . . . . no
H2 C2 C3 C4 177.7(9) . . . . no
H2 C2 C3 H3 -1(2) . . . . no
C2 C3 C4 C5 3(1) . . . . no
C2 C3 C4 H4 -177.2(9) . . . . no
H3 C3 C4 C5 -177.2(9) . . . . no
H3 C3 C4 H4 3(2) . . . . no
C3 C4 C5 N2 0(1) . . . . no
C3 C4 C5 C6 179.3(7) . . . . no
H4 C4 C5 N2 179.0(7) . . . . no
H4 C4 C5 C6 0(1) . . . . no
N2 C5 C6 N1 43.2(7) . . . . no
N2 C5 C6 H6A 164.1(5) . . . . no
N2 C5 C6 H6B -77.8(7) . . . . no
C4 C5 C6 N1 -137.2(6) . . . . no
C4 C5 C6 H6A -16.2(9) . . . . no
C4 C5 C6 H6B 101.8(7) . . . . no
N1 C7 C8 O1 0.0(8) . . . . no
N1 C7 C8 O2 180.0(5) . . . . no
H7A C7 C8 O1 -127(4) . . . . no
H7A C7 C8 O2 52(4) . . . . no
